data_1553886
loop_
_publ_author_name
'Dai, Jie'
'Ren, Wenlong'
'Li, Jingfu'
'Shi, Yian'

_publ_section_title
;
 An effective approach to aryl-substituted propanoic acids via the
 Pd-catalyzed hydrocarboxylation of stilbenes
;
_journal_issue 4
_journal_name_full 'Organic Chemistry Frontiers'
_journal_page_first 561
_journal_paper_doi 10.1039/C7QO00726D
_journal_volume 5
_journal_year 2018
_chemical_formula_sum 'C18 H20 O2'
_chemical_formula_weight 268.34
_space_group_IT_number 2
_space_group_name_Hall '-P 1'
_space_group_name_H-M_alt 'P -1'
_symmetry_cell_setting triclinic
_symmetry_space_group_name_H-M 'P -1'
_atom_sites_solution_hydrogens geom
_atom_sites_solution_primary direct
_atom_sites_solution_secondary difmap
_audit_creation_method SHELXL-97
_audit_update_record
;
2017-07-24 deposited with the CCDC.
2017-09-28 downloaded from the CCDC.
;
_cell_angle_alpha 102.50(3)
_cell_angle_beta 107.52(3)
_cell_angle_gamma 109.03(3)
_cell_formula_units_Z 2
_cell_length_a 8.2600(17)
_cell_length_b 10.221(2)
_cell_length_c 10.602(2)
_cell_measurement_reflns_used 25
_cell_measurement_temperature 293(2)
_cell_measurement_theta_max 13
_cell_measurement_theta_min 9
_cell_volume 756.2(4)
_computing_structure_refinement 'SHELXL-97 (Sheldrick, 1997)'
_computing_structure_solution 'SHELXS-97 (Sheldrick, 1990)'
_diffrn_ambient_temperature 293(2)
_diffrn_measured_fraction_theta_full 1.000
_diffrn_measured_fraction_theta_max 1.000
_diffrn_measurement_device_type 'Nonius CAD4'
_diffrn_measurement_method \w/2\q
_diffrn_radiation_monochromator graphite
_diffrn_radiation_source 'fine-focus sealed tube'
_diffrn_radiation_type MoK\a
_diffrn_radiation_wavelength 0.71073
_diffrn_reflns_av_R_equivalents 0.0150
_diffrn_reflns_av_sigmaI/netI 0.0353
_diffrn_reflns_limit_h_max 9
_diffrn_reflns_limit_h_min 0
_diffrn_reflns_limit_k_max 11
_diffrn_reflns_limit_k_min -12
_diffrn_reflns_limit_l_max 12
_diffrn_reflns_limit_l_min -12
_diffrn_reflns_number 2984
_diffrn_reflns_theta_full 25.38
_diffrn_reflns_theta_max 25.38
_diffrn_reflns_theta_min 2.15
_diffrn_standards_decay_% 1
_diffrn_standards_interval_count 200
_diffrn_standards_interval_time 2h
_diffrn_standards_number 3
_exptl_absorpt_coefficient_mu 0.075
_exptl_absorpt_correction_T_max 0.9925
_exptl_absorpt_correction_T_min 0.9778
_exptl_absorpt_correction_type none
_exptl_crystal_density_diffrn 1.179
_exptl_crystal_density_method 'not measured'
_exptl_crystal_F_000 288
_exptl_crystal_size_max 0.30
_exptl_crystal_size_mid 0.20
_exptl_crystal_size_min 0.10
_refine_diff_density_max 0.251
_refine_diff_density_min -0.200
_refine_diff_density_rms 0.043
_refine_ls_extinction_coef 0.119(14)
_refine_ls_extinction_expression Fc^*^=kFc[1+0.001xFc^2^\l^3^/sin(2\q)]^-1/4^
_refine_ls_extinction_method SHELXL
_refine_ls_goodness_of_fit_ref 1.001
_refine_ls_hydrogen_treatment constr
_refine_ls_matrix_type full
_refine_ls_number_parameters 182
_refine_ls_number_reflns 2776
_refine_ls_number_restraints 0
_refine_ls_restrained_S_all 1.001
_refine_ls_R_factor_all 0.0901
_refine_ls_R_factor_gt 0.0617
_refine_ls_shift/su_max 0.000
_refine_ls_shift/su_mean 0.000
_refine_ls_structure_factor_coef Fsqd
_refine_ls_weighting_details 'calc w=1/[\s^2^(Fo^2^)+(0.1000P)^2^+0.2800P] where P=(Fo^2^+2Fc^2^)/3'
_refine_ls_weighting_scheme calc
_refine_ls_wR_factor_gt 0.1680
_refine_ls_wR_factor_ref 0.1912
_reflns_number_gt 1886
_reflns_number_total 2776
_reflns_threshold_expression >2sigma(I)
_cod_data_source_file c7qo00726d2.cif
_cod_data_source_block b_CCDC1
_cod_depositor_comments
;
The following automatic conversions were performed:

data item '_symmetry_cell_setting' value 'Triclinic' was changed to
'triclinic' in accordance with the
/home/saulius/struct/COD-crude-data/automatic-downloads/DataCite-retrospective/RSC/depositions/lib/dictionaries/cif_core.dic
dictionary named 'cif_core.dic' version 2.4.2 last updated on
2011-04-26.

Automatic conversion script
Id: cif_fix_values 6909 2019-04-08 15:41:33Z antanas 
;
_cod_original_cell_volume 756.2(3)
_cod_original_sg_symbol_H-M P-1
_cod_database_code 1553886

loop_
_symmetry_equiv_pos_as_xyz
'x, y, z'
'-x, -y, -z'

loop_
_atom_site_label
_atom_site_type_symbol
_atom_site_fract_x
_atom_site_fract_y
_atom_site_fract_z
_atom_site_U_iso_or_equiv
_atom_site_adp_type
_atom_site_occupancy
_atom_site_symmetry_multiplicity
_atom_site_calc_flag
_atom_site_refinement_flags
C1 C 0.4944(3) 0.6652(2) 0.6498(2) 0.0454(6) Uani 1 1 d .
O1 O 0.8011(3) 0.4842(2) 0.9025(3) 0.0876(8) Uani 1 1 d .
O2 O 1.0578(3) 0.6919(2) 1.0010(2) 0.0713(7) Uani 1 1 d .
H2A H 1.1035 0.6390 1.0311 0.107 Uiso 1 1 calc R
C2 C 0.5619(4) 0.7387(3) 0.5661(3) 0.0492(6) Uani 1 1 d .
C3 C 0.4522(4) 0.7920(3) 0.4840(3) 0.0545(7) Uani 1 1 d .
H3A H 0.4983 0.8415 0.4296 0.065 Uiso 1 1 calc R
C4 C 0.2773(4) 0.7744(3) 0.4799(3) 0.0552(7) Uani 1 1 d .
C5 C 0.2144(4) 0.7041(3) 0.5638(3) 0.0556(7) Uani 1 1 d .
H5A H 0.0977 0.6924 0.5634 0.067 Uiso 1 1 calc R
C6 C 0.3195(4) 0.6496(3) 0.6496(3) 0.0496(6) Uani 1 1 d .
C7 C 0.7481(4) 0.7577(4) 0.5601(3) 0.0683(8) Uani 1 1 d .
H7A H 0.7692 0.8097 0.4972 0.102 Uiso 1 1 calc R
H7B H 0.7477 0.6624 0.5266 0.102 Uiso 1 1 calc R
H7C H 0.8459 0.8130 0.6528 0.102 Uiso 1 1 calc R
C8 C 0.1581(5) 0.8299(4) 0.3857(4) 0.0854(11) Uani 1 1 d .
H8A H 0.0426 0.8086 0.3975 0.128 Uiso 1 1 calc R
H8B H 0.1323 0.7817 0.2890 0.128 Uiso 1 1 calc R
H8C H 0.2241 0.9347 0.4112 0.128 Uiso 1 1 calc R
C9 C 0.2373(4) 0.5743(4) 0.7367(3) 0.0695(8) Uani 1 1 d .
H9A H 0.1172 0.5754 0.7213 0.104 Uiso 1 1 calc R
H9B H 0.3189 0.6254 0.8348 0.104 Uiso 1 1 calc R
H9C H 0.2232 0.4740 0.7099 0.104 Uiso 1 1 calc R
C10 C 0.6036(4) 0.5955(3) 0.7306(3) 0.0529(7) Uani 1 1 d .
H10A H 0.6427 0.5410 0.6680 0.063 Uiso 1 1 calc R
H10B H 0.5201 0.5245 0.7557 0.063 Uiso 1 1 calc R
C11 C 0.7785(3) 0.7016(3) 0.8664(3) 0.0480(6) Uani 1 1 d .
H11A H 0.8620 0.7741 0.8412 0.058 Uiso 1 1 calc R
C12 C 0.8796(4) 0.6144(3) 0.9243(3) 0.0498(6) Uani 1 1 d .
C13 C 0.7336(3) 0.7843(3) 0.9778(2) 0.0465(6) Uani 1 1 d .
C14 C 0.7575(4) 0.9292(3) 0.9958(3) 0.0580(7) Uani 1 1 d .
H14A H 0.8040 0.9764 0.9403 0.070 Uiso 1 1 calc R
C15 C 0.7127(5) 1.0031(3) 1.0952(4) 0.0742(9) Uani 1 1 d .
H15A H 0.7307 1.1004 1.1070 0.089 Uiso 1 1 calc R
C16 C 0.6421(5) 0.9358(4) 1.1771(3) 0.0778(10) Uani 1 1 d .
H16A H 0.6126 0.9869 1.2442 0.093 Uiso 1 1 calc R
C17 C 0.6150(5) 0.7918(4) 1.1595(3) 0.0755(9) Uani 1 1 d .
H17A H 0.5642 0.7440 1.2130 0.091 Uiso 1 1 calc R
C18 C 0.6640(4) 0.7185(3) 1.0617(3) 0.0615(8) Uani 1 1 d .
H18A H 0.6494 0.6223 1.0525 0.074 Uiso 1 1 calc R

loop_
_atom_site_aniso_label
_atom_site_aniso_U_11
_atom_site_aniso_U_22
_atom_site_aniso_U_33
_atom_site_aniso_U_23
_atom_site_aniso_U_13
_atom_site_aniso_U_12
C1 0.0492(14) 0.0399(12) 0.0376(12) 0.0072(10) 0.0077(11) 0.0206(11)
O1 0.0586(13) 0.0528(13) 0.123(2) 0.0387(12) -0.0040(12) 0.0218(10)
O2 0.0524(12) 0.0584(12) 0.0892(15) 0.0319(11) 0.0056(10) 0.0241(10)
C2 0.0500(15) 0.0471(14) 0.0415(13) 0.0078(11) 0.0120(11) 0.0205(12)
C3 0.0598(17) 0.0524(15) 0.0453(14) 0.0192(12) 0.0151(12) 0.0206(13)
C4 0.0531(16) 0.0476(14) 0.0497(15) 0.0118(12) 0.0039(12) 0.0221(12)
C5 0.0426(14) 0.0572(16) 0.0543(15) 0.0102(13) 0.0090(12) 0.0217(12)
C6 0.0503(15) 0.0448(13) 0.0410(13) 0.0077(11) 0.0097(11) 0.0177(11)
C7 0.0646(19) 0.085(2) 0.0641(18) 0.0291(16) 0.0284(15) 0.0373(17)
C8 0.071(2) 0.079(2) 0.087(2) 0.0397(19) 0.0006(18) 0.0309(18)
C9 0.0623(18) 0.078(2) 0.0622(18) 0.0285(16) 0.0232(15) 0.0217(16)
C10 0.0575(16) 0.0436(13) 0.0488(14) 0.0118(11) 0.0100(12) 0.0242(12)
C11 0.0467(14) 0.0424(13) 0.0503(14) 0.0188(11) 0.0113(11) 0.0190(11)
C12 0.0455(14) 0.0449(14) 0.0536(15) 0.0190(11) 0.0106(12) 0.0201(12)
C13 0.0428(13) 0.0410(13) 0.0420(13) 0.0123(10) 0.0032(11) 0.0156(10)
C14 0.0601(17) 0.0451(14) 0.0657(17) 0.0218(13) 0.0196(14) 0.0220(13)
C15 0.079(2) 0.0461(15) 0.089(2) 0.0103(16) 0.0295(19) 0.0282(15)
C16 0.087(2) 0.071(2) 0.0631(19) 0.0059(16) 0.0299(18) 0.0308(18)
C17 0.089(2) 0.069(2) 0.0562(18) 0.0188(15) 0.0272(17) 0.0225(18)
C18 0.077(2) 0.0480(15) 0.0510(15) 0.0175(13) 0.0181(14) 0.0230(14)

loop_
_atom_type_symbol
_atom_type_description
_atom_type_scat_dispersion_real
_atom_type_scat_dispersion_imag
_atom_type_scat_source
C C 0.0033 0.0016 'International Tables Vol C Tables 4.2.6.8 and 6.1.1.4'
H H 0.0000 0.0000 'International Tables Vol C Tables 4.2.6.8 and 6.1.1.4'
O O 0.0106 0.0060 'International Tables Vol C Tables 4.2.6.8 and 6.1.1.4'

loop_
_geom_angle_atom_site_label_1
_geom_angle_atom_site_label_2
_geom_angle_atom_site_label_3
_geom_angle
C6 C1 C2 119.0(2)
C6 C1 C10 120.7(2)
C2 C1 C10 120.1(2)
C12 O2 H2A 109.5
C3 C2 C1 119.2(2)
C3 C2 C7 119.1(2)
C1 C2 C7 121.7(2)
C4 C3 C2 122.5(3)
C4 C3 H3A 118.7
C2 C3 H3A 118.7
C5 C4 C3 117.6(2)
C5 C4 C8 121.0(3)
C3 C4 C8 121.4(3)
C4 C5 C6 122.3(2)
C4 C5 H5A 118.9
C6 C5 H5A 118.9
C5 C6 C1 119.3(2)
C5 C6 C9 117.9(2)
C1 C6 C9 122.8(2)
C2 C7 H7A 109.5
C2 C7 H7B 109.5
H7A C7 H7B 109.5
C2 C7 H7C 109.5
H7A C7 H7C 109.5
H7B C7 H7C 109.5
C4 C8 H8A 109.5
C4 C8 H8B 109.5
H8A C8 H8B 109.5
C4 C8 H8C 109.5
H8A C8 H8C 109.5
H8B C8 H8C 109.5
C6 C9 H9A 109.5
C6 C9 H9B 109.5
H9A C9 H9B 109.5
C6 C9 H9C 109.5
H9A C9 H9C 109.5
H9B C9 H9C 109.5
C1 C10 C11 116.5(2)
C1 C10 H10A 108.2
C11 C10 H10A 108.2
C1 C10 H10B 108.2
C11 C10 H10B 108.2
H10A C10 H10B 107.3
C12 C11 C13 110.2(2)
C12 C11 C10 108.9(2)
C13 C11 C10 113.2(2)
C12 C11 H11A 108.1
C13 C11 H11A 108.1
C10 C11 H11A 108.1
O1 C12 O2 122.9(2)
O1 C12 C11 122.7(2)
O2 C12 C11 114.3(2)
C18 C13 C14 118.0(3)
C18 C13 C11 121.5(2)
C14 C13 C11 120.5(2)
C15 C14 C13 120.4(3)
C15 C14 H14A 119.8
C13 C14 H14A 119.8
C16 C15 C14 121.0(3)
C16 C15 H15A 119.5
C14 C15 H15A 119.5
C15 C16 C17 119.5(3)
C15 C16 H16A 120.3
C17 C16 H16A 120.3
C16 C17 C18 119.5(3)
C16 C17 H17A 120.2
C18 C17 H17A 120.2
C13 C18 C17 121.6(3)
C13 C18 H18A 119.2
C17 C18 H18A 119.2

loop_
_geom_bond_atom_site_label_1
_geom_bond_atom_site_label_2
_geom_bond_distance
C1 C6 1.400(4)
C1 C2 1.406(3)
C1 C10 1.508(3)
O1 C12 1.208(3)
O2 C12 1.302(3)
O2 H2A 0.8200
C2 C3 1.388(4)
C2 C7 1.509(4)
C3 C4 1.382(4)
C3 H3A 0.9300
C4 C5 1.375(4)
C4 C8 1.518(4)
C5 C6 1.397(4)
C5 H5A 0.9300
C6 C9 1.500(4)
C7 H7A 0.9600
C7 H7B 0.9600
C7 H7C 0.9600
C8 H8A 0.9600
C8 H8B 0.9600
C8 H8C 0.9600
C9 H9A 0.9600
C9 H9B 0.9600
C9 H9C 0.9600
C10 C11 1.545(4)
C10 H10A 0.9700
C10 H10B 0.9700
C11 C12 1.510(3)
C11 C13 1.511(4)
C11 H11A 0.9800
C13 C18 1.375(4)
C13 C14 1.390(4)
C14 C15 1.375(4)
C14 H14A 0.9300
C15 C16 1.367(4)
C15 H15A 0.9300
C16 C17 1.376(5)
C16 H16A 0.9300
C17 C18 1.383(4)
C17 H17A 0.9300
C18 H18A 0.9300

loop_
_geom_torsion_atom_site_label_1
_geom_torsion_atom_site_label_2
_geom_torsion_atom_site_label_3
_geom_torsion_atom_site_label_4
_geom_torsion
C6 C1 C2 C3 -0.9(3)
C10 C1 C2 C3 175.0(2)
C6 C1 C2 C7 -179.2(2)
C10 C1 C2 C7 -3.4(4)
C1 C2 C3 C4 -0.7(4)
C7 C2 C3 C4 177.7(2)
C2 C3 C4 C5 1.6(4)
C2 C3 C4 C8 -178.2(2)
C3 C4 C5 C6 -0.9(4)
C8 C4 C5 C6 178.9(2)
C4 C5 C6 C1 -0.7(4)
C4 C5 C6 C9 -179.9(2)
C2 C1 C6 C5 1.5(3)
C10 C1 C6 C5 -174.3(2)
C2 C1 C6 C9 -179.3(2)
C10 C1 C6 C9 4.8(4)
C6 C1 C10 C11 -107.8(3)
C2 C1 C10 C11 76.5(3)
C1 C10 C11 C12 -174.4(2)
C1 C10 C11 C13 62.6(3)
C13 C11 C12 O1 98.5(3)
C10 C11 C12 O1 -26.3(4)
C13 C11 C12 O2 -80.8(3)
C10 C11 C12 O2 154.5(2)
C12 C11 C13 C18 -43.7(3)
C10 C11 C13 C18 78.5(3)
C12 C11 C13 C14 137.9(2)
C10 C11 C13 C14 -99.9(3)
C18 C13 C14 C15 0.2(4)
C11 C13 C14 C15 178.6(2)
C13 C14 C15 C16 -0.7(5)
C14 C15 C16 C17 -0.2(5)
C15 C16 C17 C18 1.6(5)
C14 C13 C18 C17 1.3(4)
C11 C13 C18 C17 -177.1(3)
C16 C17 C18 C13 -2.2(5)
